data_7045254
loop_
_publ_author_name
'Liu, Guang-Ning'
'Zhao, Ruo-Yu'
'Xu, Hong'
'Wang, Zi-Han'
'Liu, Qi-Sheng'
'Shahid, Malik Zeeshan'
'Miao, Jin-Ling'
'Chen, Guozhu'
'Li, Cuncheng'

_publ_section_title
;
 The structures, water stabilities and photoluminescence properties of two
 types of iodocuprate(i)-based hybrids.
;
_journal_issue 7
_journal_name_full 'Dalton transactions (Cambridge, England : 2003)'
_journal_page_first 2306
_journal_page_last 2317
_journal_paper_doi 10.1039/c7dt04558a
_journal_volume 47
_journal_year 2018
_chemical_formula_moiety 'Cu2 I4, C12 H12 N2'
_chemical_formula_sum 'C12 H12 Cu2 I4 N2'
_chemical_formula_weight 818.92
_space_group_crystal_system monoclinic
_space_group_IT_number 14
_space_group_name_Hall '-P 2yn'
_space_group_name_H-M_alt 'P 1 21/n 1'
_symmetry_space_group_name_Hall '-P 2yn'
_symmetry_space_group_name_H-M 'P 1 21/n 1'
_atom_sites_solution_hydrogens geom
_audit_creation_date 2016-05-17
_audit_creation_method
;
Olex2 1.2
(compiled 2016.02.19 svn.r3266 for OlexSys, GUI svn.r5155)
;
_audit_update_record
;
2017-09-12 deposited with the CCDC.
2018-01-11 downloaded from the CCDC.
;
_cell_angle_alpha 90
_cell_angle_beta 93.807(7)
_cell_angle_gamma 90
_cell_formula_units_Z 2
_cell_length_a 4.5153(4)
_cell_length_b 13.1452(10)
_cell_length_c 15.7465(13)
_cell_measurement_reflns_used 2342
_cell_measurement_temperature 293(2)
_cell_measurement_theta_max 28.4720
_cell_measurement_theta_min 4.6150
_cell_volume 932.56(13)
_computing_molecular_graphics 'Olex2 (Dolomanov et al., 2009)'
_computing_publication_material 'Olex2 (Dolomanov et al., 2009)'
_computing_structure_refinement 'ShelXL (Sheldrick, 2015)'
_diffrn_ambient_temperature 293(2)
_diffrn_measured_fraction_theta_full 0.998
_diffrn_measured_fraction_theta_max 0.998
_diffrn_measurement_device_type 'multiwire proportional'
_diffrn_measurement_method 'phi and omega scans'
_diffrn_radiation_monochromator graphite
_diffrn_radiation_type MoK\a
_diffrn_radiation_wavelength 0.71073
_diffrn_reflns_av_R_equivalents 0.0289
_diffrn_reflns_av_unetI/netI 0.0317
_diffrn_reflns_Laue_measured_fraction_full 0.998
_diffrn_reflns_Laue_measured_fraction_max 0.998
_diffrn_reflns_limit_h_max 5
_diffrn_reflns_limit_h_min -5
_diffrn_reflns_limit_k_max 15
_diffrn_reflns_limit_k_min -15
_diffrn_reflns_limit_l_max 18
_diffrn_reflns_limit_l_min -19
_diffrn_reflns_number 5434
_diffrn_reflns_point_group_measured_fraction_full 0.998
_diffrn_reflns_point_group_measured_fraction_max 0.998
_diffrn_reflns_theta_full 25.242
_diffrn_reflns_theta_max 25.499
_diffrn_reflns_theta_min 3.360
_exptl_absorpt_coefficient_mu 8.893
_exptl_absorpt_correction_T_max 1.00000
_exptl_absorpt_correction_T_min 0.37633
_exptl_absorpt_correction_type multi-scan
_exptl_absorpt_process_details
;
CrysAlisPro, Agilent Technologies,
Version 1.171.37.35 (release 13-08-2014 CrysAlis171 .NET)
(compiled Aug 13 2014,18:06:01)
Empirical absorption correction using spherical harmonics,
 implemented in SCALE3 ABSPACK scaling algorithm.
;
_exptl_crystal_colour yellow
_exptl_crystal_colour_primary yellow
_exptl_crystal_density_diffrn 2.916
_exptl_crystal_description prism
_exptl_crystal_F_000 736
_exptl_crystal_preparation Luminescent
_exptl_crystal_size_max 0.29
_exptl_crystal_size_mid 0.18
_exptl_crystal_size_min 0.13
_refine_diff_density_max 2.062
_refine_diff_density_min -2.280
_refine_diff_density_rms 0.178
_refine_ls_extinction_method none
_refine_ls_goodness_of_fit_ref 1.051
_refine_ls_hydrogen_treatment constr
_refine_ls_matrix_type full
_refine_ls_number_parameters 91
_refine_ls_number_reflns 1737
_refine_ls_number_restraints 0
_refine_ls_restrained_S_all 1.051
_refine_ls_R_factor_all 0.0433
_refine_ls_R_factor_gt 0.0352
_refine_ls_shift/su_max 0.006
_refine_ls_shift/su_mean 0.000
_refine_ls_structure_factor_coef Fsqd
_refine_ls_weighting_details 'w=1/[\s^2^(Fo^2^)+(0.0287P)^2^+6.9173P] where P=(Fo^2^+2Fc^2^)/3'
_refine_ls_weighting_scheme calc
_refine_ls_wR_factor_gt 0.0780
_refine_ls_wR_factor_ref 0.0825
_reflns_Friedel_coverage 0.000
_reflns_number_gt 1481
_reflns_number_total 1737
_reflns_threshold_expression 'I > 2\s(I)'
_cod_data_source_file c7dt04558a2.cif
_cod_data_source_block compound_4
_cod_depositor_comments 'Adding full bibliography for 7045253--7045258.cif.'
_cod_database_code 7045254
_shelx_space_group_comment
;
The symmetry employed for this shelxl refinement is uniquely defined
by the following loop, which should always be used as a source of
symmetry information in preference to the above space-group names.
They are only intended as comments.
;
_shelx_estimated_absorpt_t_max 'not measured'
_shelx_estimated_absorpt_t_min 'not measured'
_olex2_refinement_description
;
1. Fixed Uiso
 At 1.2 times of:
  All C(H) groups, All N(H) groups
2.a Aromatic/amide H refined with riding coordinates:
 N1(H1), C1(H1A), C2(H2), C3(H3), C4(H4), C6(H6)
;
_shelx_shelxl_version_number 2014/7
_olex2_submission_special_instructions 'No special instructions were received'

loop_
_space_group_symop_operation_xyz
'x, y, z'
'-x+1/2, y+1/2, -z+1/2'
'-x, -y, -z'
'x-1/2, -y-1/2, z-1/2'

loop_
_atom_site_label
_atom_site_type_symbol
_atom_site_fract_x
_atom_site_fract_y
_atom_site_fract_z
_atom_site_U_iso_or_equiv
_atom_site_adp_type
_atom_site_occupancy
_atom_site_site_symmetry_order
_atom_site_calc_flag
_atom_site_refinement_flags_posn
I1 I 0.26013(4) 0.59633(2) 0.91590(2) 0.03548(5) Uani 1 1 d .
I2 I 0.14790(4) 0.26321(2) 0.87682(2) 0.03756(6) Uani 1 1 d .
Cu1 Cu 0.18976(14) 0.41362(4) 0.98082(3) 0.07092(17) Uani 1 1 d .
N1 N 0.5871(6) 0.4069(2) 0.74458(17) 0.0423(8) Uani 1 1 d .
H1 H 0.4836 0.3946 0.7873 0.051 Uiso 1 1 calc R
C1 C 0.6248(8) 0.3341(3) 0.6890(2) 0.0475(10) Uani 1 1 d .
H1A H 0.5403 0.2705 0.6964 0.057 Uiso 1 1 calc R
C2 C 0.7873(7) 0.3516(3) 0.6204(2) 0.0414(9) Uani 1 1 d .
H2 H 0.8133 0.2996 0.5815 0.050 Uiso 1 1 calc R
C3 C 0.7047(7) 0.4989(3) 0.7365(2) 0.0475(10) Uani 1 1 d .
H3 H 0.6747 0.5490 0.7767 0.057 Uiso 1 1 calc R
C4 C 0.8697(7) 0.5195(3) 0.6689(2) 0.0444(9) Uani 1 1 d .
H4 H 0.9533 0.5837 0.6636 0.053 Uiso 1 1 calc R
C5 C 0.9135(6) 0.4458(2) 0.60824(18) 0.0310(8) Uani 1 1 d .
C6 C 1.0924(7) 0.4695(3) 0.53355(18) 0.0421(10) Uani 1 1 d .
H6 H 1.2885 0.4499 0.5288 0.051 Uiso 1 1 calc R

loop_
_atom_site_aniso_label
_atom_site_aniso_U_11
_atom_site_aniso_U_22
_atom_site_aniso_U_33
_atom_site_aniso_U_23
_atom_site_aniso_U_13
_atom_site_aniso_U_12
I1 0.03998(10) 0.03266(10) 0.03484(9) 0.00266(8) 0.01021(8) 0.00195(9)
I2 0.04195(10) 0.03349(10) 0.03798(10) -0.00127(9) 0.00819(8) 0.00124(9)
Cu1 0.1124(4) 0.0442(3) 0.0599(3) -0.0056(2) 0.0330(2) -0.0079(3)
N1 0.0411(13) 0.0536(17) 0.0328(13) 0.0060(13) 0.0068(11) -0.0068(13)
C1 0.057(2) 0.0344(17) 0.050(2) 0.0114(16) -0.0051(16) -0.0064(17)
C2 0.0566(19) 0.0318(16) 0.0355(17) -0.0031(15) 0.0003(14) 0.0055(16)
C3 0.0537(19) 0.050(2) 0.0401(17) -0.0160(16) 0.0129(15) -0.0061(17)
C4 0.0461(16) 0.0412(18) 0.0480(17) -0.0050(16) 0.0187(13) -0.0148(15)
C5 0.0260(13) 0.0400(17) 0.0268(14) 0.0044(13) 0.0004(11) 0.0051(13)
C6 0.0346(15) 0.068(2) 0.0250(14) 0.0109(15) 0.0079(12) 0.0172(16)

loop_
_atom_type_symbol
_atom_type_description
_atom_type_scat_dispersion_real
_atom_type_scat_dispersion_imag
_atom_type_scat_source
C C 0.0033 0.0016 'International Tables Vol C Tables 4.2.6.8 and 6.1.1.4'
H H 0.0000 0.0000 'International Tables Vol C Tables 4.2.6.8 and 6.1.1.4'
N N 0.0061 0.0033 'International Tables Vol C Tables 4.2.6.8 and 6.1.1.4'
Cu Cu 0.3201 1.2651 'International Tables Vol C Tables 4.2.6.8 and 6.1.1.4'
I I -0.4742 1.8119 'International Tables Vol C Tables 4.2.6.8 and 6.1.1.4'

loop_
_geom_angle_atom_site_label_1
_geom_angle_atom_site_label_2
_geom_angle_atom_site_label_3
_geom_angle
_geom_angle_site_symmetry_1
_geom_angle_site_symmetry_3
Cu1 I1 Cu1 66.79(2) . 3_567
Cu1 I1 Cu1 82.031(19) . 3_667
Cu1 I1 Cu1 108.31(2) 3_567 3_667
I1 Cu1 I1 113.21(2) . 3_567
I1 Cu1 I1 97.969(19) . 3_667
I1 Cu1 I1 108.31(2) 3_567 3_667
I1 Cu1 Cu1 57.430(18) . 3_567
I1 Cu1 Cu1 114.38(3) 3_667 3_567
I1 Cu1 Cu1 55.78(2) 3_567 3_567
I2 Cu1 I1 110.46(2) . 3_667
I2 Cu1 I1 117.38(2) . .
I2 Cu1 I1 108.78(2) . 3_567
I2 Cu1 Cu1 135.15(3) . 3_567
C1 N1 H1 119.1 . .
C1 N1 C3 121.8(3) . .
C3 N1 H1 119.1 . .
N1 C1 H1A 119.9 . .
N1 C1 C2 120.3(3) . .
C2 C1 H1A 119.9 . .
C1 C2 H2 119.7 . .
C1 C2 C5 120.6(3) . .
C5 C2 H2 119.7 . .
N1 C3 H3 120.1 . .
N1 C3 C4 119.8(3) . .
C4 C3 H3 120.1 . .
C3 C4 H4 119.7 . .
C3 C4 C5 120.6(3) . .
C5 C4 H4 119.7 . .
C2 C5 C4 116.9(3) . .
C2 C5 C6 122.9(3) . .
C4 C5 C6 120.2(3) . .
C5 C6 C6 110.7(3) . 3_766
C5 C6 H6 124.7 . .
C6 C6 H6 124.7 3_766 .

loop_
_geom_bond_atom_site_label_1
_geom_bond_atom_site_label_2
_geom_bond_distance
_geom_bond_site_symmetry_2
I1 Cu1 2.6377(6) .
I1 Cu1 2.6884(7) 3_567
I1 Cu1 2.8802(7) 3_667
I2 Cu1 2.5663(6) .
Cu1 I1 2.6884(7) 3_567
Cu1 I1 2.8802(7) 3_667
Cu1 Cu1 2.9319(11) 3_567
N1 H1 0.8600 .
N1 C1 1.315(5) .
N1 C3 1.331(5) .
C1 H1A 0.9300 .
C1 C2 1.365(5) .
C2 H2 0.9300 .
C2 C5 1.381(5) .
C3 H3 0.9300 .
C3 C4 1.366(5) .
C4 H4 0.9300 .
C4 C5 1.385(5) .
C5 C6 1.503(4) .
C6 C6 1.529(6) 3_766
C6 H6 0.9300 .

loop_
_geom_torsion_atom_site_label_1
_geom_torsion_atom_site_label_2
_geom_torsion_atom_site_label_3
_geom_torsion_atom_site_label_4
_geom_torsion
_geom_torsion_site_symmetry_4
N1 C1 C2 C5 -0.2(5) .
N1 C3 C4 C5 0.6(5) .
C1 N1 C3 C4 0.0(5) .
C1 C2 C5 C4 0.8(5) .
C1 C2 C5 C6 -179.5(3) .
C2 C5 C6 C6 101.9(4) 3_766
C3 N1 C1 C2 -0.2(5) .
C3 C4 C5 C2 -1.0(5) .
C3 C4 C5 C6 179.3(3) .
C4 C5 C6 C6 -78.3(4) 3_766
